data_2005890
loop_
_publ_author_name
'Lis, T.'

_publ_section_title
;
 Phosphonoacetic Acid (H~3~AP) and its Salts KH~2~AP.H~2~ O,
 (NH~4~)H~2~AP, LiH~2~AP, NaH~2~AP.2H~2~ O, K~2~HAP, (NH~4~)~2~HAP,
 Na~2~HAP.2H~2~ O, (NH~4~)~3~AP.2H~2~ O and Na~3~AP.10H~2~O
;
_journal_issue 1
_journal_name_full 'Acta Crystallographica Section C'
_journal_page_first 28
_journal_page_last 42
_journal_paper_doi 10.1107/S0108270196009390
_journal_volume 53
_journal_year 1997
_chemical_formula_moiety '3Na 1+, (C2 H2 O5 P) 3- , 10H2 O'
_chemical_formula_sum 'C2 H22 Na3 O15 P'
_chemical_formula_weight 386.14
_chemical_name_systematic
;
trisodium phosphonoacetate decahydrate
;
_space_group_IT_number 11
_symmetry_cell_setting monoclinic
_symmetry_space_group_name_Hall '-P 2yb'
_symmetry_space_group_name_H-M 'P 1 21/m 1'
_cell_angle_alpha 90.
_cell_angle_beta 101.46(6)
_cell_angle_gamma 90.
_cell_formula_units_Z 4
_cell_length_a 7.891(6)
_cell_length_b 24.846(17)
_cell_length_c 8.324(6)
_cell_measurement_reflns_used 23
_cell_measurement_temperature 297(1)
_cell_measurement_theta_max 15
_cell_measurement_theta_min 10
_cell_volume 1599(2)
_diffrn_ambient_temperature 297.0(10)
_diffrn_measurement_device 'Kuma KM4 automatic diffractometer'
_diffrn_measurement_method '\w/2\q scans'
_diffrn_radiation_monochromator graphite
_diffrn_radiation_source 'fine-focus sealed tube'
_diffrn_radiation_type MoK\a
_diffrn_radiation_wavelength 0.71073
_diffrn_reflns_av_R_equivalents 0.0154
_diffrn_reflns_av_sigmaI/netI 0.0329
_diffrn_reflns_limit_h_max 9
_diffrn_reflns_limit_h_min 0
_diffrn_reflns_limit_k_max 34
_diffrn_reflns_limit_k_min 0
_diffrn_reflns_limit_l_max 11
_diffrn_reflns_limit_l_min -11
_diffrn_reflns_number 4464
_diffrn_reflns_theta_max 30
_diffrn_reflns_theta_min 2
_diffrn_standards_decay_% 3
_diffrn_standards_interval_count 50
_diffrn_standards_number 3
_exptl_absorpt_coefficient_mu 0.321
_exptl_absorpt_correction_type none
_exptl_crystal_colour colorless
_exptl_crystal_density_diffrn 1.604(3)
_exptl_crystal_density_meas 1.615
_exptl_crystal_density_method 'flotation in CCl~4~/CHBr~2~CHBr~2~'
_exptl_crystal_description blocks
_exptl_crystal_F_000 808
_exptl_crystal_size_max 0.6
_exptl_crystal_size_mid 0.6
_exptl_crystal_size_min 0.2
_refine_diff_density_max 0.37
_refine_diff_density_min -0.58
_refine_ls_extinction_method none
_refine_ls_goodness_of_fit_all 1.019
_refine_ls_goodness_of_fit_obs 1.080
_refine_ls_hydrogen_treatment refall
_refine_ls_matrix_type full
_refine_ls_number_parameters 303
_refine_ls_number_reflns 4457
_refine_ls_number_restraints 0
_refine_ls_restrained_S_all 1.019
_refine_ls_restrained_S_obs 1.080
_refine_ls_R_factor_all 0.0719
_refine_ls_R_factor_obs 0.0372
_refine_ls_shift/esd_max 0.178
_refine_ls_shift/esd_mean 0.008
_refine_ls_structure_factor_coef Fsqd
_refine_ls_weighting_details 'w=1/[\s^2^(Fo^2^)+(0.066P)^2^] where P=(Fo^2^+2Fc^2^)/3'
_refine_ls_weighting_scheme calc
_refine_ls_wR_factor_all 0.1027
_refine_ls_wR_factor_obs 0.0922
_reflns_number_observed 3277
_reflns_number_total 4457
_reflns_observed_criterion >2sigma(I)
_cod_data_source_file mu1260.cif
_cod_data_source_block XI
_cod_depositor_comments
;
The following automatic conversions were performed:

'_refine_ls_weighting_scheme' value 'calc
w=1/[\s^2^(Fo^2^)+(0.066P)^2^] where P=(Fo^2^+2Fc^2^)/3' was changed
to 'calc'. New tag '_refine_ls_weighting_details' was created. The
value of the new tag was set to 'w=1/[\s^2^(Fo^2^)+(0.066P)^2^] where
P=(Fo^2^+2Fc^2^)/3'.

Automatic conversion script
Id: cif_fix_values 3143 2015-03-26 13:38:13Z robertas 
;
_cod_original_cell_volume 1599(3)
_cod_original_sg_symbol_H-M 'P 21/m'
_cod_database_code 2005890

loop_
_symmetry_equiv_pos_as_xyz
'x, y, z'
'-x, y+1/2, -z'
'-x, -y, -z'
'x, -y-1/2, z'

loop_
_atom_site_aniso_label
_atom_site_aniso_U_11
_atom_site_aniso_U_22
_atom_site_aniso_U_33
_atom_site_aniso_U_12
_atom_site_aniso_U_13
_atom_site_aniso_U_23
P 0.0156(2) 0.0177(2) 0.0181(2) 0.00003(13) 0.00441(11) -0.00150(12)
O1 0.0204(5) 0.0248(6) 0.0282(5) -0.0033(4) 0.0024(4) -0.0043(4)
O2 0.0245(6) 0.0251(6) 0.0268(5) 0.0032(4) 0.0097(4) -0.0041(4)
O3 0.0260(6) 0.0240(6) 0.0235(5) 0.0035(4) -0.0006(4) 0.0012(4)
O4 0.0221(6) 0.0378(7) 0.0362(6) 0.0034(5) 0.0087(5) -0.0013(5)
O5 0.0413(7) 0.0418(8) 0.0230(5) 0.0081(6) 0.0094(5) 0.0024(5)
C1 0.0236(7) 0.0216(7) 0.0275(7) -0.0008(6) 0.0130(5) 0.0032(5)
C2 0.0269(8) 0.0192(7) 0.0314(7) -0.0008(6) 0.0140(6) 0.0005(6)
Na1 0.0215(3) 0.0291(3) 0.0287(3) 0.0023(2) 0.0062(2) 0.0016(2)
Na2 0.0263(5) 0.0291(5) 0.0328(5) 0.0059(4) 0.0063(4) -0.0014(4)
Na3 0.0191(4) 0.0356(5) 0.0322(5) 0 0.0028(3) 0
Na4 0.0209(4) 0.0322(5) 0.0230(4) 0 0.0035(3) 0
Na5 0.0303(7) 0.0460(8) 0.0250(6) 0.0002(6) 0.0026(5) 0.0043(5)
O6 0.0331(7) 0.0312(7) 0.0319(6) -0.0021(5) 0.0072(5) -0.0011(5)
O7 0.0453(8) 0.0336(7) 0.0310(6) -0.0033(6) 0.0170(5) -0.0032(5)
O8 0.0246(6) 0.0349(7) 0.0255(6) -0.0060(5) 0.0047(4) -0.0031(5)
O9 0.0234(7) 0.0523(9) 0.0305(6) 0.0026(6) 0.0067(5) -0.0001(6)
O10 0.0305(7) 0.0443(8) 0.0267(6) 0.0019(6) 0.0024(5) 0.0079(5)
O11 0.0462(8) 0.0278(7) 0.0244(6) -0.0055(5) 0.0040(5) -0.0012(5)
O12 0.0341(7) 0.0356(8) 0.0315(6) 0.0046(6) 0.0044(5) 0.0014(5)
O13 0.0191(8) 0.0259(9) 0.0298(8) 0 0.0066(6) 0
O14 0.0240(8) 0.0408(10) 0.0261(8) 0 0.0088(6) 0
O15 0.0189(8) 0.0289(10) 0.0567(12) 0 0.0071(7) 0
O16 0.0374(11) 0.0560(14) 0.0261(9) 0 0.0117(7) 0
O17 0.0223(8) 0.0241(8) 0.0337(8) 0 0.0103(6) 0
O18 0.0338(15) 0.043(2) 0.0369(14) -0.0033(11) 0.0112(11) 0.0010(11)

loop_
_atom_site_label
_atom_site_occupancy
_atom_site_fract_x
_atom_site_fract_y
_atom_site_fract_z
_atom_site_U_iso_or_equiv
_atom_site_thermal_displace_type
_atom_site_calc_flag
_atom_site_refinement_flags
_atom_site_type_symbol
P 1 0.30391(5) 0.63037(2) 0.35779(4) 0.0170(1) Uani d . P
O1 1 0.42258(14) 0.66693(5) 0.47632(13) 0.0248(3) Uani d . O
O2 1 0.40618(15) 0.58910(5) 0.27960(13) 0.0248(3) Uani d . O
O3 1 0.17975(15) 0.66221(5) 0.22847(13) 0.0253(3) Uani d . O
O4 1 -0.0643(2) 0.64691(5) 0.5143(2) 0.0316(3) Uani d . O
O5 1 0.1531(2) 0.63867(6) 0.72611(14) 0.0350(3) Uani d . O
C1 1 0.0823(2) 0.62848(6) 0.5806(2) 0.0231(3) Uani d . C
C2 1 0.1761(3) 0.59260(6) 0.4794(2) 0.0247(3) Uani d . C
Na1 1 0.29673(8) 0.41084(3) 0.04809(8) 0.0263(2) Uani d . Na
Na2 1 0 0.5 0 0.0293(3) Uani d S Na
Na3 1 0.94048(12) 0.75 0.52693(12) 0.0293(3) Uani d S Na
Na4 1 0.65886(12) 0.75 0.15307(11) 0.0255(2) Uani d S Na
Na5* 0.50 0.2889(2) 0.77438(7) 0.8402(2) 0.0341(4) Uani d P Na
O6 1 0.7002(2) 0.65123(5) 0.1888(2) 0.0320(3) Uani d . O
O7 1 0.2290(2) 0.48606(6) 0.8536(2) 0.0353(3) Uani d . O
O8 1 0.0055(2) 0.59695(5) -0.0118(2) 0.0284(3) Uani d . O
O9 1 0.4086(2) 0.58392(6) 0.9420(2) 0.0352(3) Uani d . O
O10 1 0.6840(2) 0.65128(6) 0.7318(2) 0.0342(3) Uani d . O
O11 1 0.2537(2) 0.48761(6) 0.2200(2) 0.0332(3) Uani d . O
O12 1 0.7168(2) 0.55174(6) 0.4544(2) 0.0341(3) Uani d . O
O13 1 0.6458(2) 0.75 0.4413(2) 0.0247(4) Uani d S O
O14 1 0.3475(3) 0.75 0.1163(3) 0.0298(4) Uani d S O
O15 1 -0.0388(3) 0.75 0.2262(3) 0.0349(4) Uani d S O
O16 1 0.6002(3) 0.75 0.8679(3) 0.0391(5) Uani d S O
O17 1 0.2419(3) 0.75 0.5712(3) 0.0261(4) Uani d S O
O18* 0.50 0.0100(4) 0.73251(14) 0.8224(4) 0.0374(7) Uani d P O
H21 1 0.0998(34) 0.5716(11) 0.3976(31) 0.048(7) Uiso d . H
H22 1 0.2485(27) 0.5674(9) 0.5495(25) 0.031(5) Uiso d . H
H6 1 0.7989(41) 0.6493(13) 0.2649(39) 0.069(9) Uiso d . H
H61 1 0.6044(37) 0.6346(12) 0.2185(33) 0.057(8) Uiso d . H
H7 1 0.2767(31) 0.5163(11) 0.8759(29) 0.041(6) Uiso d . H
H71 1 0.2350(34) 0.4757(11) 0.7626(36) 0.053(7) Uiso d . H
H8 1 0.0413(30) 0.6087(9) -0.0921(29) 0.035(6) Uiso d . H
H81 1 0.0455(34) 0.6145(11) 0.0578(33) 0.044(7) Uiso d . H
H9 1 0.3895(37) 0.5895(11) 1.0327(38) 0.056(8) Uiso d . H
H91 1 0.3395(34) 0.6029(11) 0.8820(31) 0.042(7) Uiso d . H
H10 1 0.7632(32) 0.6551(10) 0.6873(30) 0.040(6) Uiso d . H
H101 1 0.6100(33) 0.6525(10) 0.6562(31) 0.041(7) Uiso d . H
H11 1 0.2627(31) 0.4773(10) 0.3096(34) 0.041(6) Uiso d . H
H111 1 0.3023(38) 0.5173(12) 0.2324(36) 0.060(8) Uiso d . H
H12 1 0.7767(37) 0.5762(13) 0.4825(36) 0.057(9) Uiso d . H
H121 1 0.6188(34) 0.5605(10) 0.4140(30) 0.041(7) Uiso d . H
H13 1 0.5817(31) 0.7212(10) 0.4437(29) 0.041(6) Uiso d . H
H14 1 0.2911(31) 0.7211(10) 0.1549(31) 0.047(7) Uiso d . H
H15 1 0.0258(34) 0.7200(10) 0.2436(32) 0.049(7) Uiso d . H
H16 1 0.6353(35) 0.7257(10) 0.8285(35) 0.055(8) Uiso d . H
H17 1 0.2929(32) 0.7218(10) 0.5497(31) 0.047(7) Uiso d . H
H18* 0.50 0.0483(75) 0.7068(24) 0.8228(71) 0.050(18) Uiso d P H
H181* 0.50 -0.0309(80) 0.7381(43) 0.8882(80) 0.092(29) Uiso d P H

loop_
_atom_type_symbol
_atom_type_description
_atom_type_scat_dispersion_real
_atom_type_scat_dispersion_imag
_atom_type_scat_source
C C 0.0033 0.0016 'International Tables Vol C Tables 4.2.6.8 and 6.1.1.4'
H H 0.0000 0.0000 'International Tables Vol C Tables 4.2.6.8 and 6.1.1.4'
O O 0.0106 0.0060 'International Tables Vol C Tables 4.2.6.8 and 6.1.1.4'
Na Na 0.0362 0.0249 'International Tables Vol C Tables 4.2.6.8 and 6.1.1.4'
P P 0.1023 0.0942 'International Tables Vol C Tables 4.2.6.8 and 6.1.1.4'

loop_
_geom_angle_atom_site_label_1
_geom_angle_atom_site_label_2
_geom_angle_atom_site_label_3
_geom_angle_site_symmetry_1
_geom_angle_site_symmetry_3
_geom_angle
_geom_angle_publ_flag
O1 P O2 . . 111.60(10) no
O1 P O3 . . 112.00(10) no
O2 P O3 . . 111.50(10) no
O1 P C2 . . 106.50(10) no
O2 P C2 . . 106.70(10) no
O3 P C2 . . 108.10(10) no
C1 C2 P . . 113.0(2) no
O4 C1 C2 . . 118.4(2) no
O5 C1 C2 . . 118.8(2) no
O5 C1 O4 . . 122.8(2) no
C1 O4 Na3 . 1_455 109.84(11) ?
C1 O5 Na5 . 4_575 127.81(12) ?
C1 C2 H21 . . 113.8(15) ?
P C2 H21 . . 102.9(15) ?
C1 C2 H22 . . 110.0(13) ?
P C2 H22 . . 110.1(13) ?
H21 C2 H22 . . 107.(2) ?
O9 Na1 O8 3_666 3_565 174.56(6) ?
O9 Na1 O10 3_666 3_666 95.68(7) ?
O8 Na1 O10 3_565 3_666 87.33(7) ?
O9 Na1 O11 3_666 . 100.98(7) ?
O8 Na1 O11 3_565 . 83.35(6) ?
O10 Na1 O11 3_666 . 92.89(8) ?
O9 Na1 O7 3_666 1_554 93.78(7) ?
O8 Na1 O7 3_565 1_554 84.04(7) ?
O10 Na1 O7 3_666 1_554 166.51(6) ?
O11 Na1 O7 . 1_554 75.86(7) ?
O9 Na1 O6 3_666 3_665 84.02(7) ?
O8 Na1 O6 3_565 3_665 90.95(7) ?
O10 Na1 O6 3_666 3_665 101.40(8) ?
O11 Na1 O6 . 3_665 164.37(5) ?
O7 Na1 O6 1_554 3_665 89.11(7) ?
O7 Na2 O7 3_566 1_554 180.0 ?
O7 Na2 O8 3_566 3_565 95.86(5) ?
O7 Na2 O8 1_554 3_565 84.14(5) ?
O7 Na2 O8 3_566 . 84.14(5) ?
O7 Na2 O8 1_554 . 95.86(5) ?
O8 Na2 O8 3_565 . 180.0 ?
O7 Na2 O11 3_566 3_565 77.01(8) ?
O7 Na2 O11 1_554 3_565 102.99(8) ?
O8 Na2 O11 3_565 3_565 97.90(5) ?
O8 Na2 O11 . 3_565 82.10(5) ?
O7 Na2 O11 3_566 . 102.99(8) ?
O7 Na2 O11 1_554 . 77.01(8) ?
O8 Na2 O11 3_565 . 82.10(5) ?
O8 Na2 O11 . . 97.90(5) ?
O11 Na2 O11 3_565 . 180.0 ?
O13 Na3 O17 . 1_655 171.16(7) ?
O13 Na3 O18 . 4_675 108.85(11) ?
O17 Na3 O18 1_655 4_675 79.84(11) ?
O13 Na3 O18 . 1_655 108.85(11) ?
O17 Na3 O18 1_655 1_655 79.84(11) ?
O18 Na3 O18 4_675 1_655 20.4(2) ?
O13 Na3 O15 . 1_655 87.35(9) ?
O17 Na3 O15 1_655 1_655 83.82(9) ?
O18 Na3 O15 4_675 1_655 160.66(10) ?
O18 Na3 O15 1_655 1_655 160.66(10) ?
O13 Na3 O4 . 1_655 88.95(3) ?
O17 Na3 O4 1_655 1_655 90.72(3) ?
O18 Na3 O4 4_675 1_655 102.54(9) ?
O18 Na3 O4 1_655 1_655 82.10(9) ?
O15 Na3 O4 1_655 1_655 87.86(4) ?
O13 Na3 O4 . 4_675 88.95(3) ?
O17 Na3 O4 1_655 4_675 90.72(3) ?
O18 Na3 O4 4_675 4_675 82.10(9) ?
O18 Na3 O4 1_655 4_675 102.54(9) ?
O15 Na3 O4 1_655 4_675 87.86(4) ?
O4 Na3 O4 1_655 4_675 175.32(7) ?
O16 Na4 O15 1_554 1_655 104.55(10) ?
O16 Na4 O14 1_554 . 83.08(9) ?
O15 Na4 O14 1_655 . 172.37(8) ?
O16 Na4 O13 1_554 . 166.36(8) ?
O15 Na4 O13 1_655 . 89.09(9) ?
O14 Na4 O13 . . 83.28(9) ?
O16 Na4 O6 1_554 4_575 96.71(4) ?
O15 Na4 O6 1_655 4_575 82.32(4) ?
O14 Na4 O6 . 4_575 96.95(4) ?
O13 Na4 O6 . 4_575 84.95(4) ?
O16 Na4 O6 1_554 . 96.71(4) ?
O15 Na4 O6 1_655 . 82.32(4) ?
O14 Na4 O6 . . 96.95(4) ?
O13 Na4 O6 . . 84.95(4) ?
O6 Na4 O6 4_575 . 161.71(8) ?
O18 Na5 O17 4_575 . 86.98(12) ?
O18 Na5 O14 4_575 1_556 92.65(12) ?
O17 Na5 O14 . 1_556 149.47(9) ?
O18 Na5 O18 4_575 . 21.1(2) ?
O17 Na5 O18 . . 81.75(11) ?
O14 Na5 O18 1_556 . 87.04(11) ?
O18 Na5 O16 4_575 . 161.40(13) ?
O17 Na5 O16 . . 89.51(10) ?
O14 Na5 O16 1_556 . 81.22(9) ?
O18 Na5 O16 . . 140.38(12) ?
O18 Na5 O5 4_575 4_575 72.13(11) ?
O17 Na5 O5 . 4_575 83.29(7) ?
O14 Na5 O5 1_556 4_575 125.58(8) ?
O18 Na5 O5 . 4_575 91.84(11) ?
O16 Na5 O5 . 4_575 125.57(8) ?
Na4 O6 Na1 . 3_665 122.33(7) ?
Na4 O6 H6 . . 102.(2) ?
Na1 O6 H6 3_665 . 112.(2) ?
Na4 O6 H61 . . 112.0(18) ?
Na1 O6 H61 3_665 . 94.0(17) ?
H6 O6 H61 . . 115.(3) ?
Na2 O7 Na1 1_556 1_556 82.08(6) ?
Na2 O7 H7 1_556 . 96.2(17) ?
Na1 O7 H7 1_556 . 120.2(16) ?
Na2 O7 H71 1_556 . 135.3(19) ?
Na1 O7 H71 1_556 . 109.(2) ?
H7 O7 H71 . . 113.(3) ?
Na1 O8 Na2 3_565 . 84.09(4) ?
Na1 O8 H8 3_565 . 115.2(16) ?
Na2 O8 H8 . . 113.4(16) ?
Na1 O8 H81 3_565 . 114.(2) ?
Na2 O8 H81 . . 124.(2) ?
H8 O8 H81 . . 105.(3) ?
Na1 O9 H9 3_666 . 109.(2) ?
Na1 O9 H91 3_666 . 122.4(18) ?
H9 O9 H91 . . 104.(3) ?
Na1 O10 H10 3_666 . 120.1(18) ?
Na1 O10 H101 3_666 . 125.2(19) ?
H10 O10 H101 . . 99.(3) ?
Na1 O11 Na2 . . 81.30(6) ?
Na1 O11 H11 . . 107.8(19) ?
Na2 O11 H11 . . 131.6(18) ?
Na1 O11 H111 . . 131.(2) ?
Na2 O11 H111 . . 106.(2) ?
H11 O11 H111 . . 103.(3) ?
H12 O12 H121 . . 113.(3) ?
Na3 O13 Na4 . . 93.88(9) ?
Na3 O13 H13 . . 123.1(16) ?
Na4 O13 H13 . . 99.2(16) ?
Na5 O14 Na5 4_574 1_554 30.10(9) ?
Na5 O14 Na4 4_574 . 97.01(9) ?
Na5 O14 Na4 1_554 . 97.01(9) ?
Na5 O14 H14 4_574 . 97.1(16) ?
Na5 O14 H14 1_554 . 121.5(16) ?
Na4 O14 H14 . . 119.9(15) ?
Na4 O15 Na3 1_455 1_455 89.68(9) ?
Na4 O15 H15 1_455 . 123.9(17) ?
Na3 O15 H15 1_455 . 89.3(17) ?
Na4 O16 Na5 1_556 4_575 95.00(10) ?
Na4 O16 Na5 1_556 . 95.00(10) ?
Na5 O16 Na5 4_575 . 28.09(8) ?
Na4 O16 H16 1_556 . 115.(2) ?
Na5 O16 H16 4_575 . 102.(2) ?
Na5 O16 H16 . . 126.(2) ?
Na5 O17 Na5 . 4_575 30.84(9) ?
Na5 O17 Na3 . 1_455 96.71(9) ?
Na5 O17 Na3 4_575 1_455 96.71(9) ?
Na5 O17 H17 . . 115.9(17) ?
Na5 O17 H17 4_575 . 89.8(17) ?
Na3 O17 H17 1_455 . 118.7(17) ?
O18 O18 Na5 4_575 4_575 94.49(10) ?
O18 O18 Na5 4_575 . 64.45(10) ?
Na5 O18 Na5 4_575 . 30.04(9) ?
O18 O18 Na3 4_575 1_455 79.78(9) ?
Na5 O18 Na3 4_575 1_455 95.97(13) ?
Na5 O18 Na3 . 1_455 90.28(12) ?
O18 O18 H18 4_575 . 155.(5) ?
Na5 O18 H18 4_575 . 60.(5) ?
Na5 O18 H18 . . 90.(5) ?
Na3 O18 H18 1_455 . 100.(5) ?
O18 O18 H181 4_575 . 79.(9) ?
Na5 O18 H181 4_575 . 125.(5) ?
Na5 O18 H181 . . 115.(7) ?
Na3 O18 H181 1_455 . 135.(6) ?
H18 O18 H181 . . 116.(9) ?

loop_
_geom_bond_atom_site_label_1
_geom_bond_atom_site_label_2
_geom_bond_site_symmetry_2
_geom_bond_distance
_geom_bond_publ_flag
P O1 . 1.519(2) no
P O2 . 1.528(2) no
P O3 . 1.525(2) no
P C2 . 1.824(2) no
C1 C2 . 1.517(2) no
O4 C1 . 1.264(2) no
O5 C1 . 1.255(2) no
C2 H21 . 0.97(3) ?
C2 H22 . 0.96(2) ?
Na1 O9 3_666 2.314(2) ?
Na1 O8 3_565 2.351(2) ?
Na1 O10 3_666 2.377(2) ?
Na1 O11 . 2.448(2) ?
Na1 O7 1_554 2.461(2) ?
Na1 O6 3_665 2.507(2) ?
Na1 Na2 . 3.190(2) ?
Na2 O7 3_566 2.397(2) ?
Na2 O7 1_554 2.397(2) ?
Na2 O8 3_565 2.412(2) ?
Na2 O8 . 2.412(2) ?
Na2 O11 3_565 2.449(2) ?
Na2 O11 . 2.449(2) ?
Na2 Na1 3_565 3.190(2) ?
Na3 O13 . 2.293(3) ?
Na3 O17 1_655 2.334(3) ?
Na3 O18 4_675 2.450(4) ?
Na3 O18 1_655 2.450(4) ?
Na3 O15 1_655 2.541(3) ?
Na3 O4 1_655 2.563(2) ?
Na3 O4 4_675 2.563(2) ?
Na3 Na4 . 3.446(3) ?
Na3 Na5 1_655 3.447(3) ?
Na3 Na5 4_675 3.447(3) ?
Na4 O16 1_554 2.326(3) ?
Na4 O15 1_655 2.342(3) ?
Na4 O14 . 2.415(3) ?
Na4 O13 . 2.422(3) ?
Na4 O6 4_575 2.486(2) ?
Na4 O6 . 2.486(2) ?
Na4 Na5 4_574 3.557(3) ?
Na4 Na5 1_554 3.557(3) ?
Na5 Na5 4_575 1.211(3) ?
Na5 O18 4_575 2.183(4) ?
Na5 O17 . 2.278(3) ?
Na5 O14 1_556 2.333(3) ?
Na5 O18 . 2.412(4) ?
Na5 O16 . 2.495(3) ?
Na5 O5 4_575 2.513(3) ?
Na5 Na3 1_455 3.447(3) ?
Na5 Na4 1_556 3.557(3) ?
O4 Na3 1_455 2.563(2) ?
O5 Na5 4_575 2.513(3) ?
O6 Na1 3_665 2.507(2) ?
O6 H6 . 0.90(3) ?
O6 H61 . 0.94(3) ?
O7 Na2 1_556 2.397(2) ?
O7 Na1 1_556 2.461(2) ?
O7 H7 . 0.84(3) ?
O7 H71 . 0.81(3) ?
O8 Na1 3_565 2.351(2) ?
O8 H8 . 0.83(2) ?
O8 H81 . 0.74(3) ?
O9 Na1 3_666 2.314(2) ?
O9 H9 . 0.81(3) ?
O9 H91 . 0.81(3) ?
O10 Na1 3_666 2.377(2) ?
O10 H10 . 0.79(2) ?
O10 H101 . 0.77(3) ?
O11 H11 . 0.78(3) ?
O11 H111 . 0.83(3) ?
O12 H12 . 0.78(3) ?
O12 H121 . 0.81(3) ?
O13 H13 . 0.88(2) ?
O14 Na5 4_574 2.333(3) ?
O14 Na5 1_554 2.333(3) ?
O14 H14 . 0.93(2) ?
O15 Na4 1_455 2.342(3) ?
O15 Na3 1_455 2.541(3) ?
O15 H15 . 0.90(3) ?
O16 Na4 1_556 2.326(3) ?
O16 Na5 4_575 2.495(3) ?
O16 H16 . 0.77(3) ?
O17 Na5 4_575 2.278(3) ?
O17 Na3 1_455 2.334(3) ?
O17 H17 . 0.84(3) ?
O18 O18 4_575 0.869(7) ?
O18 Na5 4_575 2.183(4) ?
O18 Na3 1_455 2.450(4) ?
O18 H18 . 0.71(6) ?
O18 H181 . 0.70(6) ?

loop_
_geom_torsion_atom_site_label_1
_geom_torsion_atom_site_label_2
_geom_torsion_atom_site_label_3
_geom_torsion_atom_site_label_4
_geom_torsion
_geom_torsion_publ_flag
O1 P C2 C1 54.1(2) no
O2 P C2 C1 173.5(2) no
O3 P C2 C1 -66.4(2) no
O4 C1 C2 P 86.0(2) no
O5 C1 C2 P -93.9(2) no
